data_4109406
loop_
_publ_author_name
'Mikhail Shatruk'
'Alina Dragulescu-Andrasi'
'Kristen Chambers'
'Sebastian A. Stoian'
'Emile L. Bominaar'
'Catalina Achim'
'Kim R. Dunbar'

_publ_contact_author_address
; 
Department of Chemistry
Texas A&M University
PO Box 30012 
College Station 
Texas 77842-3012 
USA
;
_publ_contact_author_email dunbar@mail.chem.tamu.edu
_publ_contact_author_fax (979)8457177
_publ_contact_author_name 'Dunbar, Kim R.'
_publ_contact_author_phone (979)8625235
_publ_section_title
;
 Properties of Prussian Blue Materials Manifested in Molecular Complexes:
 Observation of Cyanide Linkage Isomerism and Spin-Crossover Behavior in
 Pentanuclear Cyanide Clusters
;
_journal_name_full 'Journal of the American Chemical Society'
_journal_page_first 6104
_journal_page_last 6116
_journal_paper_doi 10.1021/ja066273x
_journal_volume 129
_journal_year 2007
_chemical_formula_sum 'C108 H96 Co2 Fe3 N24'
_chemical_formula_weight 2015.50
_chemical_name_systematic
; 
 ? 
;
_space_group_IT_number 14
_symmetry_cell_setting monoclinic
_symmetry_space_group_name_Hall '-P 2ybc'
_symmetry_space_group_name_H-M 'P 1 21/c 1'
_atom_sites_solution_hydrogens geom
_atom_sites_solution_primary direct
_atom_sites_solution_secondary difmap
_audit_creation_method SHELXL-97
_cell_angle_alpha 90.00
_cell_angle_beta 98.10(3)
_cell_angle_gamma 90.00
_cell_formula_units_Z 4
_cell_length_a 19.241(16)
_cell_length_b 25.10(3)
_cell_length_c 24.89(3)
_cell_measurement_reflns_used 202
_cell_measurement_temperature 200(2)
_cell_volume 11901(2)
_computing_cell_refinement 'SMART V5.625 (Bruker, 2000)'
_computing_data_collection 'SMART V5.625 (Bruker, 2000)'
_computing_data_reduction 'SAINT V6.32 (Bruker, 2001)'
_computing_molecular_graphics 'X-Seed (Barbour, 2001)'
_computing_publication_material 'SHELXL-97 (Sheldrick, 1997)'
_computing_structure_refinement 'SHELXL-97 (Sheldrick, 1997)'
_computing_structure_solution 'SHELXS-97 (Sheldrick, 1997)'
_diffrn_ambient_temperature 200(2)
_diffrn_measured_fraction_theta_full 0.960
_diffrn_measured_fraction_theta_max 0.960
_diffrn_measurement_device_type 'Bruker SMART 1000 CCD area-detector'
_diffrn_measurement_method 'profile data from \w scans'
_diffrn_radiation_monochromator graphite
_diffrn_radiation_source 'fine-focus sealed tube'
_diffrn_radiation_type MoK\a
_diffrn_radiation_wavelength 0.71073
_diffrn_reflns_av_R_equivalents 0.1311
_diffrn_reflns_av_sigmaI/netI 0.2842
_diffrn_reflns_limit_h_max 25
_diffrn_reflns_limit_h_min -25
_diffrn_reflns_limit_k_max 32
_diffrn_reflns_limit_k_min -33
_diffrn_reflns_limit_l_max 32
_diffrn_reflns_limit_l_min -33
_diffrn_reflns_number 98257
_diffrn_reflns_theta_full 28.49
_diffrn_reflns_theta_max 28.49
_diffrn_reflns_theta_min 1.07
_exptl_absorpt_coefficient_mu 0.681
_exptl_absorpt_correction_T_max 0.9227
_exptl_absorpt_correction_T_min 0.7492
_exptl_absorpt_correction_type multi-scan
_exptl_absorpt_process_details 'SADABS v2.03 (Bruker, 2003)'
_exptl_crystal_colour 'burgundy red'
_exptl_crystal_density_diffrn 1.125
_exptl_crystal_description block
_exptl_crystal_F_000 4176
_exptl_crystal_size_max 0.45
_exptl_crystal_size_mid 0.22
_exptl_crystal_size_min 0.12
_platon_squeeze_details ' ?'
_refine_diff_density_max 0.860
_refine_diff_density_min -1.312
_refine_diff_density_rms 0.113
_refine_ls_extinction_method none
_refine_ls_goodness_of_fit_ref 0.988
_refine_ls_hydrogen_treatment constr
_refine_ls_matrix_type full
_refine_ls_number_parameters 1258
_refine_ls_number_reflns 28940
_refine_ls_number_restraints 0
_refine_ls_restrained_S_all 0.988
_refine_ls_R_factor_all 0.2132
_refine_ls_R_factor_gt 0.0826
_refine_ls_shift/su_max 0.009
_refine_ls_shift/su_mean 0.000
_refine_ls_structure_factor_coef Fsqd
_refine_ls_weighting_details 'calc w=1/[\s^2^(Fo^2^)+(0.0400P)^2^+0.0000P] where P=(Fo^2^+2Fc^2^)/3'
_refine_ls_weighting_scheme calc
_refine_ls_wR_factor_gt 0.1721
_refine_ls_wR_factor_ref 0.1941
_reflns_number_gt 10531
_reflns_number_total 28940
_reflns_threshold_expression >2sigma(I)
_cod_data_source_file ja066273xsi20060829_022518.cif
_cod_data_source_block z:\x-ray\ms128a\work\final\p21_c
_cod_original_cell_volume 11900(20)
_cod_database_code 4109406

loop_
_symmetry_equiv_pos_as_xyz
'x, y, z'
'-x, y+1/2, -z+1/2'
'-x, -y, -z'
'x, -y-1/2, z-1/2'

loop_
_atom_site_label
_atom_site_type_symbol
_atom_site_fract_x
_atom_site_fract_y
_atom_site_fract_z
_atom_site_U_iso_or_equiv
_atom_site_adp_type
_atom_site_occupancy
_atom_site_symmetry_multiplicity
_atom_site_calc_flag
_atom_site_refinement_flags
Co1 Co 0.14946(3) 0.48388(3) 0.75689(3) 0.0332(2) Uani 1 1 d .
Co2 Co 0.32517(3) 0.64504(3) 0.63726(3) 0.0299(2) Uani 1 1 d .
Fe1 Fe 0.06280(3) 0.62452(3) 0.61610(3) 0.0306(2) Uani 1 1 d .
Fe2 Fe 0.29694(3) 0.63412(3) 0.83114(3) 0.0303(2) Uani 1 1 d .
Fe3 Fe 0.36033(3) 0.45143(3) 0.66579(3) 0.0306(2) Uani 1 1 d .
N1 N 0.09573(19) 0.5563(2) 0.6621(2) 0.0364(13) Uani 1 1 d .
N2 N 0.2245(2) 0.5822(2) 0.80718(17) 0.0332(12) Uani 1 1 d .
N3 N 0.2850(2) 0.45796(18) 0.71152(18) 0.0356(12) Uani 1 1 d .
N4 N 0.1662(2) 0.65002(18) 0.62612(18) 0.0360(12) Uani 1 1 d .
N5 N 0.32429(18) 0.63343(17) 0.75911(19) 0.0302(11) Uani 1 1 d .
N6 N 0.33381(18) 0.5242(2) 0.63695(18) 0.0337(12) Uani 1 1 d .
N7 N 0.0103(2) 0.5067(2) 0.7962(2) 0.0724(19) Uani 1 1 d .
N8 N 0.0900(3) 0.3829(2) 0.7030(2) 0.0626(17) Uani 1 1 d .
N9 N 0.1957(3) 0.4228(2) 0.8601(3) 0.0695(18) Uani 1 1 d .
N10 N 0.3237(2) 0.7656(3) 0.6509(2) 0.0617(17) Uani 1 1 d .
N11 N 0.3105(3) 0.6632(3) 0.5148(2) 0.0682(18) Uani 1 1 d .
N12 N 0.4835(2) 0.6429(2) 0.6419(2) 0.0662(18) Uani 1 1 d .
N13 N 0.06996(18) 0.60295(18) 0.53224(18) 0.0366(12) Uani 1 1 d .
N14 N -0.03968(19) 0.59041(19) 0.5859(2) 0.0396(13) Uani 1 1 d .
N15 N 0.01458(17) 0.70089(18) 0.58800(17) 0.0318(12) Uani 1 1 d .
N16 N 0.02863(18) 0.66000(19) 0.68735(18) 0.0318(11) Uani 1 1 d .
N17 N 0.23143(19) 0.69274(18) 0.81065(18) 0.0323(11) Uani 1 1 d .
N18 N 0.26395(19) 0.64364(18) 0.90220(18) 0.0329(11) Uani 1 1 d .
N19 N 0.3765(2) 0.6808(2) 0.85931(19) 0.0372(12) Uani 1 1 d .
N20 N 0.36453(18) 0.5786(2) 0.85755(18) 0.0332(12) Uani 1 1 d .
N21 N 0.43577(18) 0.48008(19) 0.72264(18) 0.0336(12) Uani 1 1 d .
N22 N 0.3995(2) 0.38261(19) 0.69808(19) 0.0372(12) Uani 1 1 d .
N23 N 0.42783(19) 0.44440(19) 0.6117(2) 0.0377(12) Uani 1 1 d .
N24 N 0.3008(2) 0.40963(19) 0.60857(19) 0.0413(13) Uani 1 1 d .
C1 C 0.1173(2) 0.5260(2) 0.6958(2) 0.0319(15) Uani 1 1 d .
C2 C 0.1913(2) 0.5460(2) 0.7891(2) 0.0311(14) Uani 1 1 d .
C3 C 0.2347(3) 0.4672(2) 0.7301(2) 0.0323(14) Uani 1 1 d .
C4 C 0.2277(2) 0.6470(2) 0.6310(2) 0.0300(13) Uani 1 1 d .
C5 C 0.3287(2) 0.6379(2) 0.7130(3) 0.0331(14) Uani 1 1 d .
C6 C 0.3269(2) 0.5701(3) 0.6323(2) 0.0305(14) Uani 1 1 d .
C7 C 0.0625(3) 0.4984(3) 0.7818(3) 0.0516(18) Uani 1 1 d .
C8 C 0.1123(3) 0.4222(3) 0.7235(2) 0.0401(16) Uani 1 1 d .
C9 C 0.1792(3) 0.4460(3) 0.8211(3) 0.0477(18) Uani 1 1 d .
C10 C 0.3257(2) 0.7185(3) 0.6466(2) 0.0392(16) Uani 1 1 d .
C11 C 0.3158(2) 0.6554(3) 0.5614(3) 0.0426(17) Uani 1 1 d .
C12 C 0.4246(3) 0.6444(2) 0.6414(2) 0.0402(15) Uani 1 1 d .
C13 C 0.0109(2) 0.5792(2) 0.5037(2) 0.0366(15) Uani 1 1 d .
C14 C -0.0478(3) 0.5725(3) 0.5335(3) 0.0438(16) Uani 1 1 d .
C15 C 0.1236(3) 0.6092(3) 0.5034(3) 0.0502(18) Uani 1 1 d .
H15 H 0.1651 0.6253 0.5214 0.060 Uiso 1 1 calc R
C16 C 0.1237(3) 0.5942(2) 0.4490(2) 0.0364(14) Uani 1 1 d .
C17 C 0.0652(3) 0.5713(3) 0.4222(3) 0.0486(17) Uani 1 1 d .
C18 C 0.0074(3) 0.5628(3) 0.4497(2) 0.0437(16) Uani 1 1 d .
C19 C -0.0574(3) 0.5385(2) 0.4251(3) 0.0488(17) Uani 1 1 d .
H19 H -0.0622 0.5277 0.3882 0.059 Uiso 1 1 calc R
C20 C -0.1111(3) 0.5309(3) 0.4534(3) 0.0525(18) Uani 1 1 d .
H20 H -0.1521 0.5135 0.4362 0.063 Uiso 1 1 calc R
C21 C -0.1090(2) 0.5477(2) 0.5080(2) 0.0382(15) Uani 1 1 d .
C22 C -0.1658(2) 0.5425(3) 0.5380(3) 0.0447(17) Uani 1 1 d .
C23 C -0.1593(2) 0.5611(3) 0.5905(3) 0.0543(19) Uani 1 1 d .
C24 C -0.0952(2) 0.5853(2) 0.6124(3) 0.0485(18) Uani 1 1 d .
H24 H -0.0912 0.5988 0.6483 0.058 Uiso 1 1 calc R
C25 C 0.1895(3) 0.6045(3) 0.4232(3) 0.0578(19) Uani 1 1 d .
H25A H 0.2092 0.5705 0.4132 0.087 Uiso 1 1 calc R
H25B H 0.2242 0.6232 0.4491 0.087 Uiso 1 1 calc R
H25C H 0.1776 0.6264 0.3906 0.087 Uiso 1 1 calc R
C26 C 0.0612(3) 0.5507(3) 0.3642(3) 0.0597(19) Uani 1 1 d .
H26A H 0.0301 0.5738 0.3398 0.090 Uiso 1 1 calc R
H26B H 0.0426 0.5143 0.3623 0.090 Uiso 1 1 calc R
H26C H 0.1082 0.5508 0.3534 0.090 Uiso 1 1 calc R
C27 C -0.2325(3) 0.5155(3) 0.5105(3) 0.072(2) Uani 1 1 d .
H27A H -0.2712 0.5229 0.5311 0.109 Uiso 1 1 calc R
H27B H -0.2249 0.4769 0.5092 0.109 Uiso 1 1 calc R
H27C H -0.2442 0.5292 0.4734 0.109 Uiso 1 1 calc R
C28 C -0.2161(3) 0.5587(3) 0.6253(3) 0.076(2) Uani 1 1 d .
H28A H -0.2507 0.5867 0.6144 0.114 Uiso 1 1 calc R
H28B H -0.1959 0.5639 0.6633 0.114 Uiso 1 1 calc R
H28C H -0.2391 0.5238 0.6212 0.114 Uiso 1 1 calc R
C29 C -0.0151(2) 0.7291(2) 0.6255(2) 0.0273(13) Uani 1 1 d .
C30 C -0.0064(2) 0.7072(2) 0.6799(2) 0.0324(14) Uani 1 1 d .
C31 C 0.0078(2) 0.7220(3) 0.5385(2) 0.0376(15) Uani 1 1 d .
H31 H 0.0262 0.7025 0.5110 0.045 Uiso 1 1 calc R
C32 C -0.0249(2) 0.7717(2) 0.5240(2) 0.0375(15) Uani 1 1 d .
C33 C -0.0552(3) 0.7991(3) 0.5607(2) 0.0429(16) Uani 1 1 d .
C34 C -0.0511(2) 0.7770(2) 0.6133(2) 0.0382(15) Uani 1 1 d .
C35 C -0.0777(3) 0.8035(3) 0.6581(3) 0.0564(19) Uani 1 1 d .
H35 H -0.1011 0.8367 0.6515 0.068 Uiso 1 1 calc R
C36 C -0.0708(3) 0.7835(3) 0.7079(3) 0.0548(19) Uani 1 1 d .
H36 H -0.0900 0.8023 0.7355 0.066 Uiso 1 1 calc R
C37 C -0.0343(3) 0.7330(3) 0.7212(2) 0.0422(16) Uani 1 1 d .
C38 C -0.0223(3) 0.7116(2) 0.7741(2) 0.0401(15) Uani 1 1 d .
C39 C 0.0159(3) 0.6650(2) 0.7823(2) 0.0370(15) Uani 1 1 d .
C40 C 0.0390(3) 0.6420(2) 0.7378(2) 0.0409(15) Uani 1 1 d .
H40 H 0.0651 0.6099 0.7440 0.049 Uiso 1 1 calc R
C41 C -0.0268(3) 0.7904(3) 0.4656(2) 0.063(2) Uani 1 1 d .
H41A H -0.0757 0.7939 0.4486 0.094 Uiso 1 1 calc R
H41B H -0.0027 0.7644 0.4455 0.094 Uiso 1 1 calc R
H41C H -0.0033 0.8250 0.4653 0.094 Uiso 1 1 calc R
C42 C -0.0920(3) 0.8510(3) 0.5454(3) 0.065(2) Uani 1 1 d .
H42A H -0.0585 0.8763 0.5335 0.097 Uiso 1 1 calc R
H42B H -0.1108 0.8655 0.5769 0.097 Uiso 1 1 calc R
H42C H -0.1305 0.8449 0.5159 0.097 Uiso 1 1 calc R
C43 C -0.0502(3) 0.7397(3) 0.8201(2) 0.064(2) Uani 1 1 d .
H43A H -0.0686 0.7134 0.8436 0.095 Uiso 1 1 calc R
H43B H -0.0880 0.7641 0.8054 0.095 Uiso 1 1 calc R
H43C H -0.0123 0.7600 0.8413 0.095 Uiso 1 1 calc R
C44 C 0.0334(3) 0.6391(3) 0.8372(2) 0.0501(17) Uani 1 1 d .
H44A H 0.0471 0.6665 0.8647 0.075 Uiso 1 1 calc R
H44B H 0.0722 0.6140 0.8364 0.075 Uiso 1 1 calc R
H44C H -0.0079 0.6199 0.8461 0.075 Uiso 1 1 calc R
C45 C 0.2008(2) 0.7123(2) 0.8531(2) 0.0321(14) Uani 1 1 d .
C46 C 0.2189(2) 0.6868(2) 0.9033(2) 0.0328(14) Uani 1 1 d .
C47 C 0.2131(3) 0.7162(2) 0.7623(2) 0.0403(15) Uani 1 1 d .
H47 H 0.2327 0.7023 0.7322 0.048 Uiso 1 1 calc R
C48 C 0.1669(2) 0.7599(2) 0.7528(2) 0.0396(15) Uani 1 1 d .
C49 C 0.1375(3) 0.7800(2) 0.7953(2) 0.0399(15) Uani 1 1 d .
C50 C 0.1548(2) 0.7568(2) 0.8466(2) 0.0401(16) Uani 1 1 d .
C51 C 0.1294(3) 0.7724(3) 0.8976(3) 0.0565(19) Uani 1 1 d .
H51 H 0.0972 0.8012 0.8962 0.068 Uiso 1 1 calc R
C52 C 0.1482(3) 0.7490(3) 0.9454(3) 0.0497(18) Uani 1 1 d .
H52 H 0.1311 0.7623 0.9768 0.060 Uiso 1 1 calc R
C53 C 0.1933(3) 0.7048(3) 0.9495(2) 0.0412(16) Uani 1 1 d .
C54 C 0.2152(3) 0.6761(3) 0.9987(3) 0.062(2) Uani 1 1 d .
C55 C 0.2592(3) 0.6331(3) 0.9985(2) 0.0552(19) Uani 1 1 d .
C56 C 0.2816(3) 0.6182(3) 0.9486(2) 0.0472(17) Uani 1 1 d .
H56 H 0.3114 0.5880 0.9486 0.057 Uiso 1 1 calc R
C57 C 0.1533(3) 0.7820(3) 0.6966(3) 0.0542(18) Uani 1 1 d .
H57A H 0.1050 0.7952 0.6894 0.081 Uiso 1 1 calc R
H57B H 0.1600 0.7539 0.6705 0.081 Uiso 1 1 calc R
H57C H 0.1860 0.8112 0.6931 0.081 Uiso 1 1 calc R
C58 C 0.0908(3) 0.8292(3) 0.7882(3) 0.063(2) Uani 1 1 d .
H58A H 0.1200 0.8611 0.7873 0.095 Uiso 1 1 calc R
H58B H 0.0637 0.8318 0.8186 0.095 Uiso 1 1 calc R
H58C H 0.0586 0.8264 0.7541 0.095 Uiso 1 1 calc R
C59 C 0.1877(3) 0.6966(3) 1.0500(3) 0.086(3) Uani 1 1 d .
H59A H 0.1403 0.6827 1.0511 0.129 Uiso 1 1 calc R
H59B H 0.1864 0.7356 1.0494 0.129 Uiso 1 1 calc R
H59C H 0.2189 0.6845 1.0822 0.129 Uiso 1 1 calc R
C60 C 0.2861(4) 0.6012(4) 1.0486(3) 0.099(3) Uani 1 1 d .
H60A H 0.3337 0.6129 1.0629 0.149 Uiso 1 1 calc R
H60B H 0.2869 0.5633 1.0392 0.149 Uiso 1 1 calc R
H60C H 0.2551 0.6066 1.0762 0.149 Uiso 1 1 calc R
C61 C 0.4311(3) 0.6533(3) 0.8857(2) 0.0393(15) Uani 1 1 d .
C62 C 0.4253(2) 0.5974(2) 0.8856(2) 0.0342(14) Uani 1 1 d .
C63 C 0.3804(3) 0.7329(3) 0.8582(3) 0.0539(18) Uani 1 1 d .
H63 H 0.3419 0.7522 0.8396 0.065 Uiso 1 1 calc R
C64 C 0.4403(4) 0.7620(3) 0.8838(3) 0.076(2) Uani 1 1 d .
C65 C 0.4968(3) 0.7356(3) 0.9112(3) 0.068(2) Uani 1 1 d .
C66 C 0.4931(3) 0.6779(3) 0.9128(3) 0.0561(19) Uani 1 1 d .
C67 C 0.5452(3) 0.6434(3) 0.9404(3) 0.062(2) Uani 1 1 d .
H67 H 0.5860 0.6587 0.9604 0.074 Uiso 1 1 calc R
C68 C 0.5390(3) 0.5916(3) 0.9393(3) 0.0533(18) Uani 1 1 d .
H68 H 0.5762 0.5708 0.9577 0.064 Uiso 1 1 calc R
C69 C 0.4792(3) 0.5648(3) 0.9120(2) 0.0414(16) Uani 1 1 d .
C70 C 0.4700(3) 0.5087(3) 0.9083(2) 0.0420(16) Uani 1 1 d .
C71 C 0.4093(3) 0.4895(2) 0.8780(2) 0.0397(15) Uani 1 1 d .
C72 C 0.3582(2) 0.5250(2) 0.8546(2) 0.0341(14) Uani 1 1 d .
H72 H 0.3163 0.5106 0.8353 0.041 Uiso 1 1 calc R
C73 C 0.4341(4) 0.8233(3) 0.8844(4) 0.114(3) Uani 1 1 d .
H73A H 0.4522 0.8367 0.9207 0.170 Uiso 1 1 calc R
H73B H 0.3847 0.8335 0.8751 0.170 Uiso 1 1 calc R
H73C H 0.4615 0.8385 0.8578 0.170 Uiso 1 1 calc R
C74 C 0.5591(4) 0.7627(3) 0.9419(4) 0.103(3) Uani 1 1 d .
H74A H 0.6021 0.7461 0.9328 0.154 Uiso 1 1 calc R
H74B H 0.5576 0.7591 0.9809 0.154 Uiso 1 1 calc R
H74C H 0.5585 0.8005 0.9321 0.154 Uiso 1 1 calc R
C75 C 0.5224(3) 0.4704(3) 0.9358(3) 0.065(2) Uani 1 1 d .
H75A H 0.5002 0.4483 0.9610 0.098 Uiso 1 1 calc R
H75B H 0.5617 0.4901 0.9559 0.098 Uiso 1 1 calc R
H75C H 0.5397 0.4477 0.9086 0.098 Uiso 1 1 calc R
C76 C 0.3940(3) 0.4305(2) 0.8700(3) 0.0571(19) Uani 1 1 d .
H76A H 0.4333 0.4132 0.8558 0.086 Uiso 1 1 calc R
H76B H 0.3510 0.4258 0.8443 0.086 Uiso 1 1 calc R
H76C H 0.3879 0.4144 0.9049 0.086 Uiso 1 1 calc R
C77 C 0.4796(2) 0.4426(2) 0.7488(2) 0.0382(15) Uani 1 1 d .
C78 C 0.4591(3) 0.3884(2) 0.7341(2) 0.0404(15) Uani 1 1 d .
C79 C 0.4531(2) 0.5304(2) 0.7354(2) 0.0324(14) Uani 1 1 d .
H79 H 0.4233 0.5580 0.7194 0.039 Uiso 1 1 calc R
C80 C 0.5130(3) 0.5449(2) 0.7711(2) 0.0406(15) Uani 1 1 d .
C81 C 0.5588(3) 0.5061(3) 0.7954(2) 0.0423(16) Uani 1 1 d .
C82 C 0.5406(3) 0.4524(3) 0.7842(2) 0.0414(16) Uani 1 1 d .
C83 C 0.5798(3) 0.4087(3) 0.8061(3) 0.0572(19) Uani 1 1 d .
H83 H 0.6217 0.4147 0.8305 0.069 Uiso 1 1 calc R
C84 C 0.5598(3) 0.3585(3) 0.7935(3) 0.067(2) Uani 1 1 d .
H84 H 0.5891 0.3305 0.8093 0.081 Uiso 1 1 calc R
C85 C 0.4989(3) 0.3442(3) 0.7588(3) 0.0527(18) Uani 1 1 d .
C86 C 0.4754(4) 0.2926(3) 0.7437(3) 0.073(2) Uani 1 1 d .
C87 C 0.4150(3) 0.2878(3) 0.7068(3) 0.061(2) Uani 1 1 d .
C88 C 0.3785(3) 0.3319(3) 0.6864(3) 0.0515(18) Uani 1 1 d .
H88 H 0.3359 0.3266 0.6627 0.062 Uiso 1 1 calc R
C89 C 0.5284(3) 0.6040(2) 0.7798(3) 0.0511(17) Uani 1 1 d .
H89A H 0.5437 0.6108 0.8185 0.077 Uiso 1 1 calc R
H89B H 0.4857 0.6246 0.7677 0.077 Uiso 1 1 calc R
H89C H 0.5655 0.6148 0.7589 0.077 Uiso 1 1 calc R
C90 C 0.6257(3) 0.5211(3) 0.8311(3) 0.071(2) Uani 1 1 d .
H90A H 0.6436 0.5548 0.8184 0.107 Uiso 1 1 calc R
H90B H 0.6608 0.4930 0.8296 0.107 Uiso 1 1 calc R
H90C H 0.6164 0.5254 0.8686 0.107 Uiso 1 1 calc R
C91 C 0.5165(4) 0.2460(3) 0.7652(4) 0.107(3) Uani 1 1 d .
H91A H 0.4882 0.2240 0.7864 0.161 Uiso 1 1 calc R
H91B H 0.5589 0.2579 0.7885 0.161 Uiso 1 1 calc R
H91C H 0.5297 0.2250 0.7350 0.161 Uiso 1 1 calc R
C92 C 0.3862(4) 0.2332(3) 0.6892(3) 0.087(3) Uani 1 1 d .
H92A H 0.3360 0.2362 0.6757 0.131 Uiso 1 1 calc R
H92B H 0.3931 0.2088 0.7202 0.131 Uiso 1 1 calc R
H92C H 0.4110 0.2195 0.6602 0.131 Uiso 1 1 calc R
C93 C 0.4020(3) 0.4180(2) 0.5668(3) 0.0402(16) Uani 1 1 d .
C94 C 0.3329(3) 0.3963(3) 0.5648(2) 0.0438(16) Uani 1 1 d .
C95 C 0.4939(2) 0.4650(2) 0.6142(3) 0.0483(18) Uani 1 1 d .
H95 H 0.5129 0.4849 0.6453 0.058 Uiso 1 1 calc R
C96 C 0.5351(3) 0.4575(3) 0.5715(3) 0.062(2) Uani 1 1 d .
C97 C 0.5088(3) 0.4312(3) 0.5264(3) 0.063(2) Uani 1 1 d .
C98 C 0.4377(3) 0.4080(3) 0.5218(3) 0.062(2) Uani 1 1 d .
C99 C 0.4044(4) 0.3781(3) 0.4776(3) 0.071(2) Uani 1 1 d .
H99 H 0.4277 0.3728 0.4468 0.085 Uiso 1 1 calc R
C100 C 0.3414(4) 0.3570(3) 0.4781(3) 0.069(2) Uani 1 1 d .
H100 H 0.3215 0.3362 0.4479 0.083 Uiso 1 1 calc R
C101 C 0.3014(3) 0.3644(3) 0.5226(3) 0.061(2) Uani 1 1 d .
C102 C 0.2349(3) 0.3421(3) 0.5252(3) 0.0566(19) Uani 1 1 d .
C103 C 0.2014(3) 0.3540(3) 0.5697(3) 0.0548(19) Uani 1 1 d .
C104 C 0.2363(3) 0.3882(3) 0.6098(3) 0.0489(17) Uani 1 1 d .
H104 H 0.2129 0.3969 0.6398 0.059 Uiso 1 1 calc R
C105 C 0.6063(3) 0.4821(3) 0.5789(3) 0.091(3) Uani 1 1 d .
H10A H 0.6420 0.4542 0.5795 0.137 Uiso 1 1 calc R
H10B H 0.6137 0.5018 0.6133 0.137 Uiso 1 1 calc R
H10C H 0.6102 0.5067 0.5488 0.137 Uiso 1 1 calc R
C106 C 0.5517(4) 0.4226(3) 0.4805(3) 0.098(3) Uani 1 1 d .
H10D H 0.5778 0.4552 0.4749 0.146 Uiso 1 1 calc R
H10E H 0.5203 0.4139 0.4472 0.146 Uiso 1 1 calc R
H10F H 0.5847 0.3932 0.4898 0.146 Uiso 1 1 calc R
C107 C 0.1973(4) 0.3088(3) 0.4795(3) 0.088(3) Uani 1 1 d .
H10G H 0.1933 0.2720 0.4919 0.133 Uiso 1 1 calc R
H10H H 0.2239 0.3093 0.4487 0.133 Uiso 1 1 calc R
H10I H 0.1503 0.3234 0.4682 0.133 Uiso 1 1 calc R
C108 C 0.1312(3) 0.3310(3) 0.5797(3) 0.069(2) Uani 1 1 d .
H10J H 0.0966 0.3357 0.5471 0.103 Uiso 1 1 calc R
H10K H 0.1150 0.3494 0.6103 0.103 Uiso 1 1 calc R
H10L H 0.1366 0.2929 0.5880 0.103 Uiso 1 1 calc R

loop_
_atom_site_aniso_label
_atom_site_aniso_U_11
_atom_site_aniso_U_22
_atom_site_aniso_U_33
_atom_site_aniso_U_23
_atom_site_aniso_U_13
_atom_site_aniso_U_12
Co1 0.0374(4) 0.0315(5) 0.0323(5) 0.0006(4) 0.0103(3) -0.0078(3)
Co2 0.0282(3) 0.0304(5) 0.0319(5) 0.0034(4) 0.0063(3) -0.0015(3)
Fe1 0.0262(3) 0.0365(6) 0.0295(5) -0.0043(4) 0.0054(3) 0.0028(3)
Fe2 0.0374(4) 0.0255(6) 0.0278(5) -0.0021(4) 0.0044(3) 0.0010(3)
Fe3 0.0294(3) 0.0265(6) 0.0364(5) -0.0029(4) 0.0065(3) 0.0017(3)
N1 0.032(2) 0.043(4) 0.035(3) -0.017(3) 0.007(2) -0.002(2)
N2 0.032(2) 0.039(4) 0.029(3) 0.004(3) 0.0060(19) 0.009(2)
N3 0.042(2) 0.026(3) 0.037(3) -0.002(2) -0.002(2) -0.002(2)
N4 0.042(2) 0.023(3) 0.041(3) -0.009(2) 0.000(2) 0.005(2)
N5 0.028(2) 0.025(3) 0.036(3) 0.003(3) 0.003(2) -0.0034(18)
N6 0.027(2) 0.047(4) 0.027(3) -0.002(3) 0.0022(18) 0.002(2)
N7 0.055(3) 0.079(5) 0.091(5) -0.014(4) 0.037(3) -0.013(3)
N8 0.068(3) 0.054(5) 0.065(4) 0.004(4) 0.008(3) -0.027(3)
N9 0.104(4) 0.047(5) 0.059(5) 0.019(4) 0.020(4) 0.008(3)
N10 0.050(3) 0.054(5) 0.078(5) 0.003(4) -0.002(3) -0.012(3)
N11 0.073(3) 0.090(5) 0.045(4) 0.010(4) 0.019(3) 0.007(3)
N12 0.036(3) 0.085(5) 0.081(4) -0.002(4) 0.021(3) -0.004(3)
N13 0.030(2) 0.039(3) 0.041(3) -0.012(3) 0.004(2) 0.0004(19)
N14 0.035(2) 0.043(4) 0.043(3) 0.011(3) 0.013(2) 0.008(2)
N15 0.0270(19) 0.047(4) 0.022(3) -0.010(2) 0.0055(18) -0.0060(19)
N16 0.033(2) 0.035(3) 0.028(3) 0.004(2) 0.0039(19) 0.003(2)
N17 0.043(2) 0.033(3) 0.022(3) -0.005(2) 0.009(2) 0.002(2)
N18 0.036(2) 0.030(3) 0.031(3) 0.005(3) -0.001(2) 0.002(2)
N19 0.046(2) 0.026(4) 0.040(3) -0.006(3) 0.005(2) 0.004(2)
N20 0.031(2) 0.033(4) 0.036(3) -0.001(3) 0.0057(19) -0.005(2)
N21 0.034(2) 0.023(3) 0.045(3) 0.011(3) 0.012(2) 0.006(2)
N22 0.040(2) 0.032(4) 0.040(3) -0.005(3) 0.006(2) -0.003(2)
N23 0.034(2) 0.037(4) 0.043(3) 0.001(3) 0.007(2) 0.002(2)
N24 0.042(2) 0.044(4) 0.040(3) -0.002(3) 0.012(2) 0.006(2)
C1 0.026(2) 0.035(4) 0.035(4) -0.015(3) 0.003(2) -0.004(2)
C2 0.027(2) 0.042(5) 0.024(3) 0.001(3) 0.002(2) 0.001(2)
C3 0.051(3) 0.018(4) 0.027(3) 0.005(3) 0.005(3) -0.011(2)
C4 0.041(3) 0.025(4) 0.025(3) 0.003(3) 0.009(2) 0.000(2)
C5 0.027(2) 0.025(4) 0.046(4) -0.004(3) 0.001(2) -0.001(2)
C6 0.026(2) 0.037(4) 0.029(3) 0.001(3) 0.003(2) -0.001(3)
C7 0.058(4) 0.047(5) 0.051(4) 0.000(4) 0.012(3) -0.020(3)
C8 0.039(3) 0.038(5) 0.041(4) 0.010(3) 0.000(3) -0.010(3)
C9 0.051(3) 0.049(5) 0.043(4) -0.003(4) 0.006(3) -0.007(3)
C10 0.035(3) 0.038(5) 0.045(4) 0.011(4) 0.004(2) -0.012(3)
C11 0.029(3) 0.052(5) 0.047(4) -0.001(4) 0.005(3) 0.000(2)
C12 0.045(3) 0.033(4) 0.044(4) 0.000(3) 0.010(3) -0.009(3)
C13 0.029(3) 0.039(4) 0.041(4) -0.009(3) 0.002(2) -0.002(2)
C14 0.038(3) 0.048(5) 0.044(4) 0.001(4) 0.002(3) 0.002(3)
C15 0.038(3) 0.063(5) 0.052(5) 0.002(4) 0.013(3) 0.010(3)
C16 0.044(3) 0.034(4) 0.030(4) -0.006(3) 0.002(3) 0.004(3)
C17 0.055(3) 0.044(5) 0.047(4) -0.006(4) 0.010(3) 0.012(3)
C18 0.054(3) 0.040(5) 0.035(4) -0.006(3) -0.002(3) 0.003(3)
C19 0.058(3) 0.033(5) 0.055(5) -0.011(4) 0.005(3) -0.010(3)
C20 0.050(3) 0.041(5) 0.063(5) -0.012(4) -0.003(3) -0.008(3)
C21 0.037(3) 0.030(4) 0.045(4) 0.000(3) -0.003(3) 0.001(2)
C22 0.034(3) 0.041(5) 0.057(5) 0.017(4) 0.000(3) -0.003(3)
C23 0.020(2) 0.062(5) 0.081(6) 0.004(4) 0.009(3) -0.005(3)
C24 0.036(3) 0.043(5) 0.069(5) 0.005(4) 0.018(3) -0.002(3)
C25 0.067(4) 0.058(5) 0.051(5) -0.009(4) 0.018(3) 0.005(3)
C26 0.086(4) 0.054(5) 0.044(4) -0.005(4) 0.024(3) -0.002(4)
C27 0.044(3) 0.076(6) 0.096(6) -0.004(5) 0.006(3) -0.018(3)
C28 0.042(3) 0.127(8) 0.063(5) -0.013(5) 0.019(3) -0.011(4)
C29 0.033(2) 0.032(4) 0.018(3) -0.002(3) 0.006(2) 0.004(2)
C30 0.040(3) 0.035(4) 0.024(3) 0.001(3) 0.011(2) 0.008(3)
C31 0.037(3) 0.055(5) 0.023(3) -0.009(3) 0.009(2) -0.006(3)
C32 0.046(3) 0.037(4) 0.032(4) 0.001(3) 0.010(3) 0.004(3)
C33 0.050(3) 0.043(5) 0.037(4) 0.007(3) 0.012(3) 0.007(3)
C34 0.041(3) 0.042(5) 0.032(4) 0.000(3) 0.008(3) 0.004(3)
C35 0.081(4) 0.056(5) 0.036(4) 0.006(4) 0.022(3) 0.029(3)
C36 0.074(4) 0.051(5) 0.044(4) 0.001(4) 0.026(3) 0.026(3)
C37 0.048(3) 0.047(5) 0.034(4) -0.010(3) 0.014(3) 0.011(3)
C38 0.065(3) 0.029(4) 0.031(4) 0.003(3) 0.022(3) 0.003(3)
C39 0.048(3) 0.041(5) 0.022(3) -0.004(3) 0.008(3) 0.007(3)
C40 0.052(3) 0.033(4) 0.039(4) -0.004(3) 0.010(3) 0.006(3)
C41 0.069(4) 0.089(6) 0.030(4) 0.015(4) 0.005(3) 0.006(4)
C42 0.068(4) 0.052(6) 0.073(5) 0.008(4) 0.009(4) 0.024(3)
C43 0.095(4) 0.071(6) 0.030(4) -0.006(4) 0.028(3) 0.017(4)
C44 0.075(4) 0.050(5) 0.027(4) -0.001(3) 0.016(3) 0.014(3)
C45 0.035(3) 0.024(4) 0.037(4) -0.006(3) 0.002(2) -0.003(2)
C46 0.040(3) 0.032(4) 0.027(3) -0.015(3) 0.004(2) -0.009(2)
C47 0.054(3) 0.034(4) 0.035(4) 0.007(3) 0.012(3) 0.013(3)
C48 0.047(3) 0.025(4) 0.049(4) 0.007(3) 0.012(3) 0.012(3)
C49 0.053(3) 0.028(4) 0.040(4) 0.002(3) 0.012(3) 0.008(3)
C50 0.036(3) 0.047(5) 0.037(4) -0.010(3) 0.006(3) 0.017(3)
C51 0.058(4) 0.047(5) 0.068(5) -0.020(4) 0.022(4) 0.000(3)
C52 0.056(3) 0.060(5) 0.036(4) -0.005(4) 0.015(3) 0.014(3)
C53 0.044(3) 0.045(5) 0.033(4) -0.009(3) 0.002(3) 0.002(3)
C54 0.053(4) 0.095(7) 0.039(4) -0.007(4) 0.012(3) 0.007(4)
C55 0.068(4) 0.074(6) 0.024(4) 0.008(4) 0.007(3) 0.015(4)
C56 0.054(3) 0.055(5) 0.034(4) 0.003(4) 0.012(3) 0.012(3)
C57 0.053(3) 0.046(5) 0.062(5) 0.022(4) 0.004(3) 0.021(3)
C58 0.066(4) 0.064(6) 0.060(5) 0.008(4) 0.011(3) 0.025(4)
C59 0.075(4) 0.144(9) 0.042(5) -0.032(5) 0.017(4) 0.010(5)
C60 0.133(6) 0.113(8) 0.053(5) 0.048(5) 0.016(5) 0.063(6)
C61 0.047(3) 0.033(5) 0.034(4) -0.006(3) -0.008(3) 0.000(3)
C62 0.045(3) 0.023(4) 0.034(4) -0.005(3) 0.001(3) -0.003(3)
C63 0.072(4) 0.023(5) 0.059(5) 0.003(4) -0.019(3) -0.007(3)
C64 0.103(5) 0.026(5) 0.088(6) 0.014(5) -0.029(5) -0.016(4)
C65 0.076(4) 0.057(6) 0.063(5) -0.001(5) -0.017(4) -0.027(4)
C66 0.062(4) 0.047(6) 0.055(5) -0.002(4) -0.007(3) -0.007(3)
C67 0.052(4) 0.057(6) 0.069(5) -0.009(5) -0.017(3) 0.006(4)
C68 0.056(4) 0.034(5) 0.065(5) -0.002(4) -0.012(3) 0.004(3)
C69 0.040(3) 0.038(5) 0.042(4) 0.006(3) -0.009(3) 0.007(3)
C70 0.047(3) 0.036(5) 0.043(4) 0.004(3) 0.008(3) 0.009(3)
C71 0.052(3) 0.022(4) 0.044(4) 0.010(3) 0.004(3) 0.002(3)
C72 0.043(3) 0.025(4) 0.035(4) 0.007(3) 0.003(2) 0.002(3)
C73 0.146(7) 0.048(7) 0.136(9) -0.012(6) -0.017(6) -0.043(5)
C74 0.119(6) 0.052(6) 0.120(8) -0.003(5) -0.041(5) -0.048(5)
C75 0.056(4) 0.052(6) 0.086(6) 0.004(4) 0.003(4) 0.006(3)
C76 0.064(4) 0.024(5) 0.085(6) 0.002(4) 0.017(3) 0.007(3)
C77 0.035(3) 0.023(4) 0.056(4) -0.005(3) 0.006(3) 0.003(2)
C78 0.049(3) 0.025(4) 0.048(4) -0.006(3) 0.010(3) 0.003(3)
C79 0.043(3) 0.012(4) 0.039(4) 0.000(3) -0.005(3) -0.003(2)
C80 0.050(3) 0.022(4) 0.051(4) 0.003(3) 0.009(3) 0.009(3)
C81 0.046(3) 0.032(5) 0.045(4) -0.006(3) -0.007(3) 0.003(3)
C82 0.046(3) 0.028(5) 0.047(4) -0.002(3) -0.007(3) 0.007(3)
C83 0.075(4) 0.029(5) 0.061(5) -0.006(4) -0.012(3) 0.009(4)
C84 0.063(4) 0.041(6) 0.088(6) 0.002(5) -0.022(4) 0.017(3)
C85 0.056(4) 0.038(5) 0.061(5) -0.013(4) -0.005(3) 0.013(3)
C86 0.073(5) 0.031(6) 0.109(7) 0.005(5) -0.012(4) 0.014(4)
C87 0.057(4) 0.033(5) 0.090(6) 0.005(4) -0.001(4) 0.003(3)
C88 0.063(4) 0.019(5) 0.072(5) -0.016(4) 0.010(3) -0.011(3)
C89 0.062(3) 0.022(5) 0.064(5) -0.001(4) -0.009(3) -0.008(3)
C90 0.061(4) 0.071(6) 0.078(6) -0.005(5) -0.007(4) -0.005(4)
C91 0.120(6) 0.030(6) 0.151(9) 0.003(6) -0.055(6) 0.018(5)
C92 0.102(5) 0.031(6) 0.123(8) -0.007(5) -0.009(5) 0.002(4)
C93 0.045(3) 0.028(4) 0.051(4) 0.006(3) 0.019(3) 0.021(3)
C94 0.053(3) 0.043(5) 0.035(4) -0.006(3) 0.005(3) 0.011(3)
C95 0.032(3) 0.055(5) 0.061(5) 0.013(4) 0.015(3) 0.000(3)
C96 0.047(3) 0.066(6) 0.077(6) 0.019(5) 0.024(4) 0.011(3)
C97 0.071(4) 0.058(6) 0.069(6) 0.032(5) 0.045(4) 0.034(4)
C98 0.079(4) 0.064(6) 0.049(5) 0.003(4) 0.028(4) 0.030(4)
C99 0.093(5) 0.074(6) 0.051(5) -0.004(5) 0.034(4) 0.029(4)
C100 0.098(5) 0.062(6) 0.049(5) -0.010(4) 0.015(4) 0.015(4)
C101 0.065(4) 0.065(6) 0.050(5) -0.008(4) 0.005(3) 0.015(4)
C102 0.070(4) 0.051(5) 0.046(5) -0.012(4) -0.001(3) 0.013(3)
C103 0.055(3) 0.048(5) 0.057(5) -0.021(4) -0.008(3) 0.004(3)
C104 0.051(3) 0.051(5) 0.047(4) -0.006(4) 0.014(3) 0.001(3)
C105 0.047(3) 0.102(7) 0.135(8) 0.044(6) 0.049(4) 0.008(4)
C106 0.114(6) 0.091(7) 0.106(7) 0.042(6) 0.077(5) 0.045(5)
C107 0.102(5) 0.078(7) 0.079(6) -0.039(5) -0.007(5) -0.001(5)
C108 0.061(4) 0.060(6) 0.079(6) -0.002(5) -0.014(4) -0.008(3)

loop_
_atom_type_symbol
_atom_type_description
_atom_type_scat_dispersion_real
_atom_type_scat_dispersion_imag
_atom_type_scat_source
C C 0.0033 0.0016 'International Tables Vol C Tables 4.2.6.8 and 6.1.1.4'
H H 0.0000 0.0000 'International Tables Vol C Tables 4.2.6.8 and 6.1.1.4'
N N 0.0061 0.0033 'International Tables Vol C Tables 4.2.6.8 and 6.1.1.4'
Fe Fe 0.3463 0.8444 'International Tables Vol C Tables 4.2.6.8 and 6.1.1.4'
Co Co 0.3494 0.9721 'International Tables Vol C Tables 4.2.6.8 and 6.1.1.4'

loop_
_geom_angle_atom_site_label_1
_geom_angle_atom_site_label_2
_geom_angle_atom_site_label_3
_geom_angle
C8 Co1 C9 90.6(3)
C8 Co1 C2 177.1(2)
C9 Co1 C2 89.8(3)
C8 Co1 C1 92.6(3)
C9 Co1 C1 175.6(3)
C2 Co1 C1 87.2(2)
C8 Co1 C7 90.3(2)
C9 Co1 C7 89.8(3)
C2 Co1 C7 92.6(2)
C1 Co1 C7 87.2(2)
C8 Co1 C3 87.5(2)
C9 Co1 C3 90.7(2)
C2 Co1 C3 89.6(2)
C1 Co1 C3 92.4(2)
C7 Co1 C3 177.7(3)
C10 Co2 C4 88.4(2)
C10 Co2 C5 88.4(2)
C4 Co2 C5 88.9(2)
C10 Co2 C6 176.5(3)
C4 Co2 C6 92.7(2)
C5 Co2 C6 88.4(2)
C10 Co2 C11 89.2(3)
C4 Co2 C11 87.7(2)
C5 Co2 C11 175.8(2)
C6 Co2 C11 94.1(3)
C10 Co2 C12 90.8(2)
C4 Co2 C12 178.1(2)
C5 Co2 C12 92.9(2)
C6 Co2 C12 88.2(2)
C11 Co2 C12 90.5(2)
N4 Fe1 N1 88.60(17)
N4 Fe1 N16 99.87(16)
N1 Fe1 N16 89.55(18)
N4 Fe1 N13 90.17(16)
N1 Fe1 N13 105.28(18)
N16 Fe1 N13 162.36(16)
N4 Fe1 N14 165.49(17)
N1 Fe1 N14 93.21(17)
N16 Fe1 N14 94.54(16)
N13 Fe1 N14 75.46(16)
N4 Fe1 N15 97.12(16)
N1 Fe1 N15 164.10(15)
N16 Fe1 N15 74.89(17)
N13 Fe1 N15 89.58(17)
N14 Fe1 N15 84.97(16)
N5 Fe2 N2 89.22(18)
N5 Fe2 N20 92.87(17)
N2 Fe2 N20 92.3(2)
N5 Fe2 N17 90.83(18)
N2 Fe2 N17 90.94(19)
N20 Fe2 N17 175.13(19)
N5 Fe2 N19 92.04(18)
N2 Fe2 N19 174.0(2)
N20 Fe2 N19 81.8(2)
N17 Fe2 N19 94.9(2)
N5 Fe2 N18 172.87(19)
N2 Fe2 N18 92.82(17)
N20 Fe2 N18 93.88(18)
N17 Fe2 N18 82.30(18)
N19 Fe2 N18 86.64(18)
N3 Fe3 N24 93.48(18)
N3 Fe3 N6 87.72(17)
N24 Fe3 N6 97.6(2)
N3 Fe3 N23 173.14(18)
N24 Fe3 N23 80.52(19)
N6 Fe3 N23 89.76(18)
N3 Fe3 N22 96.05(18)
N24 Fe3 N22 88.8(2)
N6 Fe3 N22 172.41(17)
N23 Fe3 N22 87.20(18)
N3 Fe3 N21 94.63(18)
N24 Fe3 N21 167.08(18)
N6 Fe3 N21 92.77(19)
N23 Fe3 N21 91.87(19)
N22 Fe3 N21 80.4(2)
C1 N1 Fe1 166.2(5)
C2 N2 Fe2 167.1(4)
C3 N3 Fe3 167.0(4)
C4 N4 Fe1 158.3(4)
C5 N5 Fe2 167.1(4)
C6 N6 Fe3 163.5(5)
C15 N13 C13 114.3(5)
C15 N13 Fe1 129.7(4)
C13 N13 Fe1 116.0(3)
C24 N14 C14 116.5(5)
C24 N14 Fe1 127.8(4)
C14 N14 Fe1 115.6(3)
C31 N15 C29 115.7(5)
C31 N15 Fe1 128.5(4)
C29 N15 Fe1 115.7(4)
C40 N16 C30 115.6(5)
C40 N16 Fe1 127.8(4)
C30 N16 Fe1 116.6(3)
C47 N17 C45 116.7(5)
C47 N17 Fe2 129.9(3)
C45 N17 Fe2 113.5(4)
C56 N18 C46 116.4(5)
C56 N18 Fe2 130.4(4)
C46 N18 Fe2 113.0(4)
C63 N19 C61 118.6(5)
C63 N19 Fe2 128.8(4)
C61 N19 Fe2 112.4(4)
C72 N20 C62 115.9(5)
C72 N20 Fe2 129.8(3)
C62 N20 Fe2 114.1(4)
C79 N21 C77 114.9(5)
C79 N21 Fe3 129.6(4)
C77 N21 Fe3 115.2(4)
C88 N22 C78 116.1(5)
C88 N22 Fe3 129.8(4)
C78 N22 Fe3 114.0(4)
C93 N23 C95 117.5(5)
C93 N23 Fe3 114.0(3)
C95 N23 Fe3 128.4(4)
C104 N24 C94 116.0(5)
C104 N24 Fe3 128.8(4)
C94 N24 Fe3 114.8(4)
N1 C1 Co1 172.5(5)
N2 C2 Co1 171.9(4)
N3 C3 Co1 176.9(5)
N4 C4 Co2 177.5(5)
N5 C5 Co2 173.8(4)
N6 C6 Co2 169.6(5)
N7 C7 Co1 179.2(7)
N8 C8 Co1 178.7(6)
N9 C9 Co1 178.4(6)
N10 C10 Co2 177.2(6)
N11 C11 Co2 178.2(6)
N12 C12 Co2 177.2(6)
N13 C13 C18 122.8(4)
N13 C13 C14 115.5(5)
C18 C13 C14 121.6(5)
N14 C14 C21 123.6(5)
N14 C14 C13 117.3(5)
C21 C14 C13 119.1(6)
N13 C15 C16 126.0(5)
C17 C16 C15 118.4(5)
C17 C16 C25 123.2(5)
C15 C16 C25 118.4(5)
C16 C17 C18 119.0(6)
C16 C17 C26 122.6(5)
C18 C17 C26 118.2(5)
C13 C18 C17 119.4(5)
C13 C18 C19 116.9(5)
C17 C18 C19 123.6(6)
C20 C19 C18 121.3(6)
C19 C20 C21 122.7(5)
C14 C21 C22 117.6(6)
C14 C21 C20 118.3(5)
C22 C21 C20 124.0(5)
C23 C22 C21 119.8(5)
C23 C22 C27 122.4(5)
C21 C22 C27 117.9(6)
C22 C23 C24 118.0(5)
C22 C23 C28 124.2(5)
C24 C23 C28 117.7(6)
N14 C24 C23 124.4(6)
N15 C29 C34 122.7(5)
N15 C29 C30 116.2(5)
C34 C29 C30 121.1(5)
N16 C30 C37 122.8(5)
N16 C30 C29 116.4(4)
C37 C30 C29 120.7(5)
N15 C31 C32 124.5(5)
C33 C32 C31 119.8(5)
C33 C32 C41 122.5(6)
C31 C32 C41 117.7(5)
C32 C33 C34 117.1(6)
C32 C33 C42 120.4(6)
C34 C33 C42 122.5(5)
C29 C34 C33 120.1(5)
C29 C34 C35 116.3(5)
C33 C34 C35 123.4(6)
C36 C35 C34 123.0(6)
C35 C36 C37 121.3(6)
C30 C37 C38 119.0(5)
C30 C37 C36 117.5(5)
C38 C37 C36 123.3(5)
C39 C38 C37 118.3(5)
C39 C38 C43 121.5(5)
C37 C38 C43 120.2(5)
C40 C39 C38 117.5(5)
C40 C39 C44 119.4(5)
C38 C39 C44 123.1(5)
N16 C40 C39 126.6(6)
N17 C45 C46 116.3(5)
N17 C45 C50 121.4(5)
C46 C45 C50 122.2(5)
C53 C46 N18 124.3(5)
C53 C46 C45 121.1(5)
N18 C46 C45 114.6(5)
N17 C47 C48 124.7(5)
C49 C48 C47 118.6(6)
C49 C48 C57 123.5(5)
C47 C48 C57 117.9(5)
C48 C49 C50 118.8(5)
C48 C49 C58 120.8(5)
C50 C49 C58 120.3(5)
C49 C50 C45 119.7(5)
C49 C50 C51 127.5(5)
C45 C50 C51 112.8(5)
C52 C51 C50 124.8(6)
C51 C52 C53 120.1(6)
C46 C53 C52 118.9(6)
C46 C53 C54 116.7(5)
C52 C53 C54 124.3(6)
C55 C54 C53 119.9(6)
C55 C54 C59 123.4(7)
C53 C54 C59 116.6(6)
C54 C55 C56 118.2(6)
C54 C55 C60 123.6(6)
C56 C55 C60 118.2(6)
N18 C56 C55 124.4(6)
N19 C61 C62 116.9(5)
N19 C61 C66 123.5(6)
C62 C61 C66 119.6(6)
N20 C62 C69 124.2(6)
N20 C62 C61 114.1(5)
C69 C62 C61 121.7(5)
N19 C63 C64 122.8(6)
C65 C64 C63 120.4(7)
C65 C64 C73 122.3(7)
C63 C64 C73 116.9(7)
C64 C65 C66 117.3(6)
C64 C65 C74 124.0(8)
C66 C65 C74 118.6(7)
C67 C66 C61 116.7(7)
C67 C66 C65 125.9(6)
C61 C66 C65 117.3(6)
C68 C67 C66 122.6(6)
C67 C68 C69 123.1(6)
C62 C69 C70 118.0(5)
C62 C69 C68 116.2(6)
C70 C69 C68 125.7(5)
C71 C70 C69 117.9(5)
C71 C70 C75 119.3(6)
C69 C70 C75 122.8(5)
C70 C71 C72 119.8(6)
C70 C71 C76 123.0(5)
C72 C71 C76 117.2(5)
N20 C72 C71 124.1(5)
N21 C77 C82 126.3(6)
N21 C77 C78 113.5(5)
C82 C77 C78 120.2(5)
N22 C78 C85 123.3(6)
N22 C78 C77 116.1(5)
C85 C78 C77 120.5(6)
N21 C79 C80 123.6(5)
C81 C80 C79 120.5(6)
C81 C80 C89 121.5(5)
C79 C80 C89 117.9(5)
C80 C81 C82 117.3(5)
C80 C81 C90 121.2(6)
C82 C81 C90 121.5(5)
C77 C82 C83 118.0(6)
C77 C82 C81 117.3(5)
C83 C82 C81 124.6(6)
C84 C83 C82 121.6(6)
C83 C84 C85 124.9(6)
C84 C85 C86 127.6(6)
C84 C85 C78 114.6(6)
C86 C85 C78 117.7(6)
C87 C86 C85 117.9(6)
C87 C86 C91 122.1(7)
C85 C86 C91 119.9(7)
C88 C87 C86 121.0(7)
C88 C87 C92 118.3(6)
C86 C87 C92 120.7(7)
N22 C88 C87 124.0(6)
N23 C93 C98 125.9(6)
N23 C93 C94 116.9(5)
C98 C93 C94 117.2(6)
N24 C94 C101 123.1(5)
N24 C94 C93 113.7(5)
C101 C94 C93 123.2(5)
N23 C95 C96 121.8(6)
C97 C96 C95 120.5(6)
C97 C96 C105 122.6(6)
C95 C96 C105 116.8(7)
C96 C97 C98 119.7(6)
C96 C97 C106 121.4(7)
C98 C97 C106 118.9(8)
C99 C98 C93 119.6(6)
C99 C98 C97 125.8(6)
C93 C98 C97 114.6(7)
C100 C99 C98 121.4(6)
C99 C100 C101 122.9(7)
C94 C101 C102 119.7(6)
C94 C101 C100 115.6(6)
C102 C101 C100 124.8(7)
C103 C102 C101 118.6(6)
C103 C102 C107 119.5(6)
C101 C102 C107 121.8(6)
C102 C103 C104 117.8(6)
C102 C103 C108 124.8(6)
C104 C103 C108 117.4(6)
N24 C104 C103 124.7(5)

loop_
_geom_bond_atom_site_label_1
_geom_bond_atom_site_label_2
_geom_bond_distance
Co1 C8 1.853(7)
Co1 C9 1.879(8)
Co1 C2 1.881(6)
Co1 C1 1.884(7)
Co1 C7 1.901(6)
Co1 C3 1.903(5)
Co2 C10 1.858(7)
Co2 C4 1.861(5)
Co2 C5 1.885(7)
Co2 C6 1.885(7)
Co2 C11 1.890(7)
Co2 C12 1.902(5)
Fe1 N4 2.070(4)
Fe1 N1 2.106(6)
Fe1 N16 2.168(5)
Fe1 N13 2.179(5)
Fe1 N14 2.184(5)
Fe1 N15 2.200(5)
Fe2 N5 1.939(5)
Fe2 N2 1.938(5)
Fe2 N20 1.955(5)
Fe2 N17 1.958(5)
Fe2 N19 1.976(5)
Fe2 N18 1.976(5)
Fe3 N3 1.972(5)
Fe3 N24 1.996(5)
Fe3 N6 2.002(6)
Fe3 N23 2.007(4)
Fe3 N22 2.007(5)
Fe3 N21 2.012(5)
N1 C1 1.165(6)
N2 C2 1.165(6)
N3 C3 1.152(6)
N4 C4 1.175(5)
N5 C5 1.169(6)
N6 C6 1.163(6)
N7 C7 1.131(6)
N8 C8 1.165(7)
N9 C9 1.138(7)
N10 C10 1.188(7)
N11 C11 1.167(7)
N12 C12 1.132(6)
N13 C15 1.347(6)
N13 C13 1.387(6)
N14 C24 1.338(6)
N14 C14 1.368(7)
N15 C31 1.331(6)
N15 C29 1.360(6)
N16 C40 1.323(7)
N16 C30 1.363(6)
N17 C47 1.342(6)
N17 C45 1.372(6)
N18 C56 1.320(7)
N18 C46 1.390(7)
N19 C63 1.311(7)
N19 C61 1.347(7)
N20 C72 1.353(7)
N20 C62 1.359(6)
N21 C79 1.334(6)
N21 C77 1.366(7)
N22 C88 1.354(7)
N22 C78 1.361(7)
N23 C93 1.332(7)
N23 C95 1.365(6)
N24 C104 1.356(6)
N24 C94 1.367(7)
C13 C18 1.399(7)
C13 C14 1.443(7)
C14 C21 1.404(7)
C15 C16 1.406(8)
C16 C17 1.352(7)
C16 C25 1.521(7)
C17 C18 1.403(7)
C17 C26 1.523(8)
C18 C19 1.445(7)
C19 C20 1.344(7)
C20 C21 1.416(8)
C21 C22 1.414(7)
C22 C23 1.376(8)
C22 C27 1.526(8)
C23 C24 1.413(8)
C23 C28 1.489(7)
C29 C34 1.399(7)
C29 C30 1.448(7)
C30 C37 1.384(7)
C31 C32 1.421(8)
C32 C33 1.342(7)
C32 C41 1.521(7)
C33 C34 1.415(7)
C33 C42 1.503(8)
C34 C35 1.453(8)
C35 C36 1.326(8)
C36 C37 1.464(8)
C37 C38 1.411(8)
C38 C39 1.382(8)
C38 C43 1.507(7)
C39 C40 1.379(7)
C39 C44 1.508(7)
C45 C46 1.401(7)
C45 C50 1.420(7)
C46 C53 1.390(7)
C47 C48 1.411(7)
C48 C49 1.365(7)
C48 C57 1.493(8)
C49 C50 1.399(8)
C49 C58 1.523(8)
C50 C51 1.476(8)
C51 C52 1.330(8)
C52 C53 1.405(8)
C53 C54 1.432(8)
C54 C55 1.373(9)
C54 C59 1.538(8)
C55 C56 1.422(8)
C55 C60 1.510(8)
C61 C62 1.408(8)
C61 C66 1.426(8)
C62 C69 1.408(7)
C63 C64 1.437(9)
C64 C65 1.369(9)
C64 C73 1.542(10)
C65 C66 1.452(9)
C65 C74 1.490(9)
C66 C67 1.424(9)
C67 C68 1.307(8)
C68 C69 1.420(8)
C69 C70 1.419(8)
C70 C71 1.385(7)
C70 C75 1.487(8)
C71 C72 1.392(7)
C71 C76 1.517(8)
C77 C82 1.387(7)
C77 C78 1.450(8)
C78 C85 1.435(8)
C79 C80 1.401(7)
C80 C81 1.392(8)
C80 C89 1.523(8)
C81 C82 1.411(8)
C81 C90 1.506(8)
C82 C83 1.398(8)
C83 C84 1.342(9)
C84 C85 1.400(8)
C85 C86 1.407(9)
C86 C87 1.380(9)
C86 C91 1.469(9)
C87 C88 1.370(9)
C87 C92 1.518(9)
C93 C98 1.416(8)
C93 C94 1.433(7)
C94 C101 1.390(8)
C95 C96 1.425(8)
C96 C97 1.339(9)
C96 C105 1.493(8)
C97 C98 1.475(9)
C97 C106 1.515(8)
C98 C99 1.410(9)
C99 C100 1.324(9)
C100 C101 1.446(8)
C101 C102 1.407(8)
C102 C103 1.390(8)
C102 C107 1.513(9)
C103 C104 1.414(8)
C103 C108 1.521(8)

loop_
_platon_squeeze_void_nr
_platon_squeeze_void_average_x
_platon_squeeze_void_average_y
_platon_squeeze_void_average_z
_platon_squeeze_void_volume
_platon_squeeze_void_count_electrons
1 0.000 0.497 0.015 3457.1 960.7
